data_4322704
loop_
_publ_author_name
'Matthias M\"uller'
'V. Cliff Williams'
'Linda H. Doerrer'
'Michael A. Leech'
'Sax A. Mason'
'Malcolm L. H. Green'
'Keith Prout'

_publ_contact_author
;
Linda H. Doerrer
Inorganic Chemistry Laboratory
University of Oxford
South Parks Road
Oxford OX1 3QR, UK
;
_publ_contact_author_email ' linda.doerrer@chem.ox.ac.uk '
_publ_contact_author_fax ' 01865 272 690 '
_publ_contact_author_phone ' 01865 272 675 '
_publ_section_title
;
 Syntheses of the Uranium Complexes
 [U{N(SiMe3)2}2{N(SiMe3)(SiMe2CH2B(C6F5)3)}] and
 [U{C(Ph)(NSiMe3)2}2{\m3-BH4}2]. Determination of Hydrogen Positions by
 Single-Crystal X-ray and Neutron Diffraction
;
_journal_name_full 'Inorganic Chemistry'
_journal_page_first 1315
_journal_page_last 1323
_journal_paper_doi 10.1021/ic970891k
_journal_volume 37
_journal_year 1998
_chemical_compound_source synthesis
_chemical_formula_moiety ' C26 H54 B2 N4 Si4 U1 '
_chemical_formula_sum 'C26 H54 B2 N4 Si4 U'
_chemical_formula_weight 794.74
_chemical_name_systematic
;
 unknown
;
_space_group_IT_number 15
_symmetry_cell_setting monoclinic
_symmetry_space_group_name_Hall '-C 2yc'
_symmetry_space_group_name_H-M 'C 1 2/c 1'
_audit_creation_date 97-06-04
_audit_creation_method CRYSTALS
_cell_angle_alpha 90
_cell_angle_beta 98.804(2)
_cell_angle_gamma 90
_cell_formula_units_Z 4
_cell_length_a 21.613(1)
_cell_length_b 9.233(1)
_cell_length_c 18.132(1)
_cell_measurement_reflns_used 19208
_cell_measurement_temperature 90
_cell_measurement_theta_max 27
_cell_measurement_theta_min 1
_cell_volume 3575.7(5)
_computing_cell_refinement 'Denzo, Scalepack (Z. Otwinowski, W. Minor 1996)'
_computing_data_collection 'DIP2020 images plate software (Enraf-Nonius, 1989)'
_computing_data_reduction 'Denzo, Scalepack (Z. Otwinowski, W. Minor 1996)'
_computing_molecular_graphics
;
 CAMERON (Watkin, Prout & Pearce,  1996)
;
_computing_publication_material
;
CRYSTALS Issue 10 (Watkin, Prout, Carruthers & Betteridge, 1996)
;
_computing_structure_refinement
;
CRYSTALS Issue 10 (Watkin, Prout, Carruthers & Betteridge, 1996)
;
_computing_structure_solution 'SIR92 (Giacovazzo et al, 1992)'
_diffrn_ambient_temperature 90
_diffrn_measurement_device '  Enraf-nonius DIP2020 image plate '
_diffrn_measurement_method 'image plate technology'
_diffrn_radiation_monochromator graphite
_diffrn_radiation_probe x-ray
_diffrn_radiation_type 'Mo K\a'
_diffrn_radiation_wavelength 0.71069
_diffrn_reflns_av_R_equivalents 0.027
_diffrn_reflns_limit_h_max 26
_diffrn_reflns_limit_h_min -27
_diffrn_reflns_limit_k_max 11
_diffrn_reflns_limit_k_min -11
_diffrn_reflns_limit_l_max 22
_diffrn_reflns_limit_l_min -22
_diffrn_reflns_number 19208
_diffrn_reflns_theta_max 26.66
_diffrn_reflns_theta_min 1.91
_diffrn_standards_decay_% none
_diffrn_standards_interval_count none
_diffrn_standards_interval_time none
_diffrn_standards_number none
_exptl_absorpt_coefficient_mu 4.46
_exptl_absorpt_correction_T_max 0.96
_exptl_absorpt_correction_T_min 0.85
_exptl_absorpt_correction_type multi-scan
_exptl_crystal_colour ' green '
_exptl_crystal_density_diffrn 1.48
_exptl_crystal_density_meas ?
_exptl_crystal_description ' cubic '
_exptl_crystal_F_000 1542.90
_exptl_crystal_size_max 0.21
_exptl_crystal_size_mid 0.19
_exptl_crystal_size_min 0.19
_refine_diff_density_max 0.89
_refine_diff_density_min -1.32
_refine_ls_extinction_method None
_refine_ls_goodness_of_fit_obs 1.0854
_refine_ls_hydrogen_treatment refall
_refine_ls_matrix_type full
_refine_ls_number_parameters 276
_refine_ls_number_reflns 3490
_refine_ls_R_factor_obs 0.0170
_refine_ls_shift/esd_max 0.007414
_refine_ls_structure_factor_coef F
_refine_ls_weighting_details
;
 Chebychev polynomial (Carruthers & Watkin, 1979)
;
_refine_ls_weighting_scheme calc
_refine_ls_wR_factor_obs 0.0188
_reflns_limit_h_max 26
_reflns_limit_h_min -27
_reflns_limit_k_max 11
_reflns_limit_k_min 0
_reflns_limit_l_max 22
_reflns_limit_l_min 0
_reflns_number_observed 3490
_reflns_number_total 3573
_reflns_observed_criterion >2.00\s(I)
_cod_data_source_file ic970891k_2.cif
_cod_data_source_block CRYSTALS_cif
_cod_depositor_comments
;
The following automatic conversions were performed:

'_exptl_crystal_density_meas' value 'not measured' was changed to '?'
- the value is perceived as not measured.

Automatic conversion script
Id: cif_fix_values 3008 2015-01-20 13:52:24Z robertas 
;
_cod_original_cell_volume 3575.7
_cod_original_sg_symbol_H-M 'C 1 2/c 1 '
_cod_original_formula_sum ' C26 H54 B2 N4 Si4 U1 '
_cod_database_code 4322704
_cod_database_fobs_code 4322704
_exptl_absorpt_correction_details
;
by scaling and merging equivalent reflections from
different frames, close to multi-scan
;

loop_
_symmetry_equiv_pos_as_xyz
x,y,z
-x,-y,-z
x+1/2,y+1/2,z
-x+1/2,-y+1/2,-z
-x,y,-z+1/2
x,-y,z+1/2
-x+1/2,y+1/2,-z+1/2
x+1/2,-y+1/2,z+1/2

loop_
_atom_site_aniso_label
_atom_site_aniso_U_11
_atom_site_aniso_U_22
_atom_site_aniso_U_33
_atom_site_aniso_U_23
_atom_site_aniso_U_13
_atom_site_aniso_U_12
U1 0.00768(6) 0.00850(6) 0.01209(6) 0.0000 0.00043(4) 0.0000
SI1 0.0124(3) 0.0137(2) 0.0136(2) 0.0022(2) -0.0003(2) 0.0000(2)
SI2 0.0147(3) 0.0139(2) 0.0158(2) 0.0041(2) 0.0002(2) -0.0024(2)
C10 0.014(1) 0.024(1) 0.020(1) 0.0031(8) 0.0015(8) 0.0017(8)
C11 0.028(1) 0.017(1) 0.031(1) 0.0073(8) -0.004(1) -0.0015(8)
C12 0.020(1) 0.029(1) 0.0147(9) 0.0010(8) 0.0024(8) 0.0030(9)
C20 0.025(1) 0.0146(9) 0.024(1) 0.0022(8) 0.002(1) -0.0022(8)
C21 0.019(1) 0.025(1) 0.025(1) 0.0080(9) -0.0025(9) -0.0009(8)
C22 0.025(1) 0.022(1) 0.021(1) 0.0037(8) 0.0054(9) -0.0011(8)
C30 0.0104(9) 0.0143(8) 0.0157(8) -0.0014(7) 0.0015(7) -0.0002(7)
C31 0.0134(9) 0.0110(8) 0.0166(8) 0.0029(7) -0.0007(7) -0.0020(7)
C32 0.016(1) 0.0137(8) 0.0207(9) 0.0022(7) 0.0021(8) 0.0006(7)
C33 0.013(1) 0.0180(9) 0.025(1) 0.0067(7) 0.0028(8) 0.0013(7)
C34 0.012(1) 0.0159(9) 0.028(1) 0.0048(8) -0.0070(8) -0.0046(7)
C35 0.024(1) 0.0143(9) 0.0218(9) -0.0014(8) -0.0033(8) -0.0019(8)
C36 0.018(1) 0.0165(9) 0.0177(9) 0.0014(7) 0.0018(8) 0.0001(7)
N1 0.0099(8) 0.0147(7) 0.0134(7) 0.0001(6) -0.0018(6) -0.0011(6)
N2 0.0129(9) 0.0145(8) 0.0155(8) 0.0022(5) -0.0005(7) -0.0032(5)
B1 0.017(1) 0.030(1) 0.029(1) -0.011(1) 0.000(1) 0.0066(9)

loop_
_atom_site_label
_atom_site_fract_x
_atom_site_fract_y
_atom_site_fract_z
_atom_site_U_iso_or_equiv
_atom_site_occupancy
_atom_site_thermal_displace_type
U1 0.5000 0.339314(9) 0.7500 0.0095 1.0000 Uani
SI1 0.35580(2) 0.38605(6) 0.59192(3) 0.0135 1.0000 Uani
SI2 0.42233(3) 0.02862(6) 0.84154(3) 0.0150 1.0000 Uani
C10 0.2694(1) 0.3717(2) 0.5890(1) 0.0196 1.0000 Uani
C11 0.3735(1) 0.5835(2) 0.5907(1) 0.0263 1.0000 Uani
C12 0.3798(1) 0.2975(3) 0.5086(1) 0.0212 1.0000 Uani
C20 0.3843(1) -0.1427(2) 0.8048(1) 0.0214 1.0000 Uani
C21 0.5051(1) -0.0107(2) 0.8817(1) 0.0236 1.0000 Uani
C22 0.3820(1) 0.1090(2) 0.9158(1) 0.0222 1.0000 Uani
C30 0.38535(9) 0.1954(2) 0.7124(1) 0.0136 1.0000 Uani
C31 0.32640(9) 0.1096(2) 0.6907(1) 0.0140 1.0000 Uani
C32 0.2755(1) 0.1299(2) 0.7288(1) 0.0167 1.0000 Uani
C33 0.2203(1) 0.0546(2) 0.7073(1) 0.0189 1.0000 Uani
C34 0.2155(1) -0.0430(2) 0.6484(1) 0.0199 1.0000 Uani
C35 0.2663(1) -0.0652(2) 0.6112(1) 0.0209 1.0000 Uani
C36 0.3215(1) 0.0111(2) 0.6319(1) 0.0175 1.0000 Uani
N1 0.39938(8) 0.3083(2) 0.67235(9) 0.0130 1.0000 Uani
N2 0.42640(9) 0.1601(2) 0.7725(1) 0.0146 1.0000 Uani
B1 0.4671(1) 0.4993(3) 0.8525(1) 0.0259 1.0000 Uani
H1 0.456(1) 0.568(3) 0.898(2) 0.035(8) 1.0000 Uiso
H2 0.501(1) 0.542(3) 0.820(1) 0.019(6) 1.0000 Uiso
H3 0.489(1) 0.394(3) 0.869(2) 0.026(7) 1.0000 Uiso
H4 0.428(1) 0.466(3) 0.808(2) 0.036(8) 1.0000 Uiso
H100 0.251(1) 0.269(3) 0.583(2) 0.027(7) 1.0000 Uiso
H101 0.250(2) 0.431(4) 0.547(2) 0.044(9) 1.0000 Uiso
H102 0.257(1) 0.412(3) 0.634(2) 0.039(8) 1.0000 Uiso
H110 0.345(2) 0.630(3) 0.553(2) 0.031(7) 1.0000 Uiso
H111 0.415(2) 0.604(3) 0.583(2) 0.036(8) 1.0000 Uiso
H112 0.373(2) 0.632(4) 0.637(2) 0.046(9) 1.0000 Uiso
H120 0.425(2) 0.303(3) 0.511(2) 0.037(8) 1.0000 Uiso
H121 0.359(2) 0.344(3) 0.466(2) 0.033(8) 1.0000 Uiso
H122 0.369(2) 0.189(4) 0.505(2) 0.042(9) 1.0000 Uiso
H200 0.401(2) -0.177(3) 0.764(2) 0.028(7) 1.0000 Uiso
H201 0.392(1) -0.217(4) 0.845(2) 0.041(8) 1.0000 Uiso
H202 0.340(2) -0.133(3) 0.786(2) 0.034(8) 1.0000 Uiso
H210 0.528(2) -0.048(3) 0.846(2) 0.041(8) 1.0000 Uiso
H211 0.508(2) -0.079(4) 0.923(2) 0.046(9) 1.0000 Uiso
H212 0.527(1) 0.073(3) 0.901(2) 0.031(7) 1.0000 Uiso
H220 0.338(2) 0.128(3) 0.899(2) 0.037(8) 1.0000 Uiso
H221 0.388(1) 0.045(3) 0.957(2) 0.033(7) 1.0000 Uiso
H222 0.401(2) 0.196(4) 0.934(2) 0.038(8) 1.0000 Uiso
H320 0.282(1) 0.199(3) 0.769(1) 0.019(6) 1.0000 Uiso
H330 0.186(1) 0.069(3) 0.730(1) 0.013(5) 1.0000 Uiso
H340 0.180(1) -0.086(3) 0.634(1) 0.019(6) 1.0000 Uiso
H350 0.265(1) -0.134(3) 0.571(1) 0.017(6) 1.0000 Uiso
H360 0.356(1) -0.004(3) 0.606(1) 0.015(6) 1.0000 Uiso

loop_
_atom_type_symbol
_atom_type_scat_dispersion_real
_atom_type_scat_dispersion_imag
_atom_type_scat_Cromer_Mann_a1
_atom_type_scat_Cromer_Mann_b1
_atom_type_scat_Cromer_Mann_a2
_atom_type_scat_Cromer_Mann_b2
_atom_type_scat_Cromer_Mann_a3
_atom_type_scat_Cromer_Mann_b3
_atom_type_scat_Cromer_Mann_a4
_atom_type_scat_Cromer_Mann_b4
_atom_type_scat_Cromer_Mann_c
_atom_type_scat_source
'C   ' 0.0020 0.0020 2.3100 20.8439 1.0200 10.2075 1.5886 0.5687 0.8650 51.6512 0.2156 International_Tables_Vol_IV_Table_2.2B
'H   ' 0.0000 0.0000 0.4930 10.5109 0.3229 26.1257 0.1402 3.1424 0.0408 57.7997 0.0030 International_Tables_Vol_IV_Table_2.2B
'Si  ' 0.0720 0.0710 6.2915 2.4386 3.0353 32.3337 1.9891 0.6785 1.5410 81.6937 1.1407 International_Tables_Vol_IV_Table_2.2B
'N   ' 0.0040 0.0030 12.2126 0.0057 3.1322 9.8933 2.0125 28.9975 1.1663 0.5826 -11.5290 International_Tables_Vol_IV_Table_2.2B
'U   ' -10.6730 9.6540 36.0228 0.5293 23.4128 3.3253 14.9491 16.0927 4.1880 100.6130 13.3966 International_Tables_Vol_IV_Table_2.2B
'B   ' 0.0000 0.0010 2.0545 23.2185 1.3326 1.0210 1.0979 60.3498 0.7068 0.1403 -0.1932 International_Tables_Vol_IV_Table_2.2B

loop_
_geom_angle_atom_site_label_1
_geom_angle_site_symmetry_1
_geom_angle_atom_site_label_2
_geom_angle_site_symmetry_2
_geom_angle_atom_site_label_3
_geom_angle_site_symmetry_3
_geom_angle
_geom_angle_publ_flag
N1 . U1 . N1 5_656 166.39(8) yes
N1 . U1 . N2 . 56.71(6) yes
N1 5_656 U1 . N2 . 112.56(6) yes
N1 . U1 . N2 5_656 112.56(6) yes
N1 5_656 U1 . N2 5_656 56.71(6) yes
N2 . U1 . N2 5_656 91.59(8) yes
N1 . U1 . B1 . 99.57(7) yes
N1 5_656 U1 . B1 . 88.31(7) yes
N2 . U1 . B1 . 90.56(7) yes
N2 5_656 U1 . B1 . 142.68(7) yes
N1 . U1 . B1 5_656 88.31(7) yes
N1 5_656 U1 . B1 5_656 99.57(7) yes
N2 . U1 . B1 5_656 142.68(7) yes
N2 5_656 U1 . B1 5_656 90.56(7) yes
B1 . U1 . B1 5_656 109.5(1) yes
C10 . SI1 . C11 . 106.0(1) yes
C10 . SI1 . C12 . 110.4(1) yes
C11 . SI1 . C12 . 109.7(1) yes
C10 . SI1 . N1 . 113.58(9) yes
C11 . SI1 . N1 . 108.9(1) yes
C12 . SI1 . N1 . 108.19(9) yes
C20 . SI2 . C21 . 108.7(1) yes
C20 . SI2 . C22 . 111.6(1) yes
C21 . SI2 . C22 . 108.8(1) yes
C20 . SI2 . N2 . 113.59(9) yes
C21 . SI2 . N2 . 105.28(9) yes
C22 . SI2 . N2 . 108.64(9) yes
SI1 . C10 . H100 . 115.6(16) no
SI1 . C10 . H101 . 107.1(19) no
H100 . C10 . H101 . 108.8(26) no
SI1 . C10 . H102 . 110.4(19) no
H100 . C10 . H102 . 107.3(24) no
H101 . C10 . H102 . 107.4(26) no
SI1 . C11 . H110 . 109.6(18) no
SI1 . C11 . H111 . 113.4(20) no
H110 . C11 . H111 . 109.6(26) no
SI1 . C11 . H112 . 114.8(20) no
H110 . C11 . H112 . 109.0(27) no
H111 . C11 . H112 . 100.0(28) no
SI1 . C12 . H120 . 110.6(19) no
SI1 . C12 . H121 . 108.2(19) no
H120 . C12 . H121 . 111.4(28) no
SI1 . C12 . H122 . 112.7(19) no
H120 . C12 . H122 . 105.4(27) no
H121 . C12 . H122 . 108.6(25) no
SI2 . C20 . H200 . 111.9(18) no
SI2 . C20 . H201 . 107.6(19) no
H200 . C20 . H201 . 107.8(25) no
SI2 . C20 . H202 . 113.6(18) no
H200 . C20 . H202 . 104.0(27) no
H201 . C20 . H202 . 111.9(25) no
SI2 . C21 . H210 . 111.8(20) no
SI2 . C21 . H211 . 112.3(20) no
H210 . C21 . H211 . 108.0(27) no
SI2 . C21 . H212 . 112.5(18) no
H210 . C21 . H212 . 106.3(25) no
H211 . C21 . H212 . 105.5(26) no
SI2 . C22 . H220 . 112.8(19) no
SI2 . C22 . H221 . 107.1(18) no
H220 . C22 . H221 . 112.2(26) no
SI2 . C22 . H222 . 112.2(19) no
H220 . C22 . H222 . 107.6(27) no
H221 . C22 . H222 . 104.7(27) no
C31 . C30 . N1 . 121.7(2) yes
C31 . C30 . N2 . 121.0(2) yes
N1 . C30 . N2 . 117.2(2) yes
C30 . C31 . C32 . 120.1(2) yes
C30 . C31 . C36 . 120.5(2) yes
C32 . C31 . C36 . 119.5(2) yes
C31 . C32 . C33 . 120.3(2) yes
C31 . C32 . H320 . 115.0(15) no
C33 . C32 . H320 . 124.8(15) no
C32 . C33 . C34 . 120.1(2) yes
C32 . C33 . H330 . 121.7(15) no
C34 . C33 . H330 . 118.2(15) no
C33 . C34 . C35 . 119.9(2) yes
C33 . C34 . H340 . 118.6(16) no
C35 . C34 . H340 . 121.5(16) no
C34 . C35 . C36 . 120.4(2) yes
C34 . C35 . H350 . 121.8(16) no
C36 . C35 . H350 . 117.8(16) no
C31 . C36 . C35 . 120.0(2) yes
C31 . C36 . H360 . 119.7(15) no
C35 . C36 . H360 . 120.3(15) no
U1 . N1 . SI1 . 138.73(9) yes
U1 . N1 . C30 . 92.0(1) yes
SI1 . N1 . C30 . 129.2(1) yes
U1 . N2 . SI2 . 135.4(1) yes
U1 . N2 . C30 . 93.9(1) yes
SI2 . N2 . C30 . 130.6(1) yes
U1 . B1 . H1 . 176.3(16) no
U1 . B1 . H2 . 61.7(13) no
H1 . B1 . H2 . 116.3(20) no
U1 . B1 . H3 . 62.5(14) no
H1 . B1 . H3 . 115.7(21) no
H2 . B1 . H3 . 99.7(19) no
U1 . B1 . H4 . 64.7(15) no
H1 . B1 . H4 . 119.0(21) no
H2 . B1 . H4 . 101.4(20) no
H3 . B1 . H4 . 101.8(21) no

loop_
_geom_bond_atom_site_label_1
_geom_bond_site_symmetry_1
_geom_bond_atom_site_label_2
_geom_bond_site_symmetry_2
_geom_bond_distance
_geom_bond_publ_flag
U1 . N1 . 2.420(2) yes
U1 . N1 5_656 2.420(2) yes
U1 . N2 . 2.373(2) yes
U1 . N2 5_656 2.373(2) yes
U1 . B1 . 2.558(2) yes
U1 . B1 5_656 2.558(2) yes
SI1 . C10 . 1.865(2) yes
SI1 . C11 . 1.864(2) yes
SI1 . C12 . 1.860(2) yes
SI1 . N1 . 1.763(2) yes
SI2 . C20 . 1.859(2) yes
SI2 . C21 . 1.861(2) yes
SI2 . C22 . 1.866(2) yes
SI2 . N2 . 1.756(2) yes
C10 . H100 . 1.02(3) no
C10 . H101 . 0.98(3) no
C10 . H102 . 0.96(3) no
C11 . H110 . 0.96(3) no
C11 . H111 . 0.94(3) no
C11 . H112 . 0.96(4) no
C12 . H120 . 0.97(3) no
C12 . H121 . 0.94(3) no
C12 . H122 . 1.03(3) no
C20 . H200 . 0.93(3) no
C20 . H201 . 1.00(3) no
C20 . H202 . 0.96(4) no
C21 . H210 . 0.94(3) no
C21 . H211 . 0.98(3) no
C21 . H212 . 0.94(3) no
C22 . H220 . 0.97(4) no
C22 . H221 . 0.94(3) no
C22 . H222 . 0.94(3) no
C30 . C31 . 1.501(3) yes
C30 . N1 . 1.331(2) yes
C30 . N2 . 1.336(3) yes
C31 . C32 . 1.399(3) yes
C31 . C36 . 1.393(3) yes
C32 . C33 . 1.383(3) yes
C32 . H320 . 0.97(3) no
C33 . C34 . 1.390(3) yes
C33 . H330 . 0.91(2) no
C34 . C35 . 1.387(3) yes
C34 . H340 . 0.88(3) no
C35 . C36 . 1.387(3) yes
C35 . H350 . 0.96(3) no
C36 . H360 . 0.95(2) no
B1 . H1 . 1.10(3) no
B1 . H2 . 1.08(2) no
B1 . H3 . 1.11(3) no
B1 . H4 . 1.12(3) no
